data_1517563
loop_
_publ_author_name
'Kinoshita, Hidenori'
'Tohjima, Takayuki'
'Miura, Katsukiyo'

_publ_section_title
;
 Hydroalumination-Triggered Cyclization of Silylated 1,3-Dien-5-ynes to
 Polysubstituted Benzenes.
;
_journal_issue 18
_journal_name_full 'Organic letters'
_journal_page_first 4762
_journal_page_last 4765
_journal_paper_doi 10.1021/ol5022096
_journal_volume 16
_journal_year 2014
_chemical_formula_moiety 'C27 H32 Si'
_chemical_formula_sum 'C27 H32 Si'
_chemical_formula_weight 384.61
_chemical_name_systematic
;
 ?
;
_space_group_crystal_system monoclinic
_space_group_IT_number 14
_space_group_name_Hall '-P 2ybc'
_space_group_name_H-M_alt 'P 1 21/c 1'
_symmetry_space_group_name_Hall '-P 2ybc'
_symmetry_space_group_name_H-M 'P 1 21/c 1'
_atom_sites_solution_hydrogens geom
_audit_creation_method SHELXL-2013
_cell_angle_alpha 90
_cell_angle_beta 97.6960(10)
_cell_angle_gamma 90
_cell_formula_units_Z 4
_cell_length_a 6.4976(5)
_cell_length_b 19.8730(14)
_cell_length_c 17.4966(13)
_cell_measurement_temperature 100(2)
_cell_volume 2238.9(3)
_computing_cell_refinement SMART
_computing_data_collection 'SMART (Bruker, 2000)'
_computing_data_reduction 'SAINT (Bruker, 2000)'
_computing_molecular_graphics Ortep3
_computing_structure_refinement 'SHELXL-97 (Sheldrick, 1997)'
_computing_structure_solution 'Sir 97'
_diffrn_ambient_temperature 100(2)
_diffrn_measured_fraction_theta_full 0.999
_diffrn_measured_fraction_theta_max 0.992
_diffrn_measurement_device_type 'Bruker Smart Apex II Ultra CCD diffractometer'
_diffrn_measurement_method 'phi and omega scans'
_diffrn_radiation_type MoK\a
_diffrn_radiation_wavelength 0.71073
_diffrn_reflns_av_R_equivalents 0.1218
_diffrn_reflns_av_unetI/netI 0.0591
_diffrn_reflns_Laue_measured_fraction_full 0.999
_diffrn_reflns_Laue_measured_fraction_max 0.992
_diffrn_reflns_limit_h_max 8
_diffrn_reflns_limit_h_min -8
_diffrn_reflns_limit_k_max 25
_diffrn_reflns_limit_k_min -25
_diffrn_reflns_limit_l_max 22
_diffrn_reflns_limit_l_min -22
_diffrn_reflns_number 25124
_diffrn_reflns_point_group_measured_fraction_full 0.999
_diffrn_reflns_point_group_measured_fraction_max 0.992
_diffrn_reflns_theta_full 25.242
_diffrn_reflns_theta_max 27.499
_diffrn_reflns_theta_min 1.559
_diffrn_source 'fine-focus sealed tube'
_exptl_absorpt_coefficient_mu 0.114
_exptl_absorpt_correction_T_max 0.9944
_exptl_absorpt_correction_T_min 0.9791
_exptl_absorpt_correction_type empirical
_exptl_absorpt_process_details '(SADABS; Sheldrick 1996)'
_exptl_crystal_colour colorless
_exptl_crystal_density_diffrn 1.141
_exptl_crystal_description prism
_exptl_crystal_F_000 832
_exptl_crystal_size_max 0.220
_exptl_crystal_size_mid 0.200
_exptl_crystal_size_min 0.070
_refine_diff_density_max 0.402
_refine_diff_density_min -0.322
_refine_diff_density_rms 0.053
_refine_ls_extinction_method none
_refine_ls_goodness_of_fit_ref 1.309
_refine_ls_hydrogen_treatment constr
_refine_ls_matrix_type full
_refine_ls_number_parameters 256
_refine_ls_number_reflns 5109
_refine_ls_number_restraints 0
_refine_ls_restrained_S_all 1.309
_refine_ls_R_factor_all 0.0443
_refine_ls_R_factor_gt 0.0410
_refine_ls_shift/su_max 0.001
_refine_ls_shift/su_mean 0.000
_refine_ls_structure_factor_coef Fsqd
_refine_ls_weighting_details 'w=1/[\s^2^(Fo^2^)+(0.1000P)^2^] where P=(Fo^2^+2Fc^2^)/3'
_refine_ls_weighting_scheme calc
_refine_ls_wR_factor_gt 0.1605
_refine_ls_wR_factor_ref 0.1663
_reflns_Friedel_coverage 0.000
_reflns_number_gt 4676
_reflns_number_total 5109
_reflns_threshold_expression 'I > 2\s(I)'
_cod_data_source_file ol5022096_si_002.cif
_cod_data_source_block 2e
_cod_depositor_comments 'Adding full bibliography for 1517562--1517563.cif.'
_cod_database_code 1517563
_shelx_space_group_comment
;
The symmetry employed for this shelxl refinement is uniquely defined
by the following loop, which should always be used as a source of
symmetry information in preference to the above space-group names.
They are only intended as comments.
;
_shelx_estimated_absorpt_t_min 0.975
_shelx_estimated_absorpt_t_max 0.992
_shelxl_version_number 2013-4

loop_
_space_group_symop_operation_xyz
'x, y, z'
'-x, y+1/2, -z+1/2'
'-x, -y, -z'
'x, -y-1/2, z-1/2'

loop_
_atom_site_label
_atom_site_type_symbol
_atom_site_fract_x
_atom_site_fract_y
_atom_site_fract_z
_atom_site_U_iso_or_equiv
_atom_site_adp_type
_atom_site_occupancy
_atom_site_site_symmetry_order
_atom_site_calc_flag
_atom_site_refinement_flags_posn
_atom_site_refinement_flags_adp
C1 C 0.55143(15) 0.30424(5) 0.10706(6) 0.0161(2) Uani 1 1 d . .
C2 C 0.51457(15) 0.34168(5) 0.17249(6) 0.0153(2) Uani 1 1 d . .
C3 C 0.62356(16) 0.32598(5) 0.24568(6) 0.0156(2) Uani 1 1 d . .
C4 C 0.76252(16) 0.27207(5) 0.25252(6) 0.0164(2) Uani 1 1 d . .
H1 H 0.8361 0.2619 0.3018 0.020 Uiso 1 1 calc R U
C5 C 0.79694(15) 0.23278(5) 0.18979(6) 0.0157(2) Uani 1 1 d . .
C6 C 0.69188(16) 0.25007(5) 0.11811(6) 0.0165(2) Uani 1 1 d . .
H2 H 0.7159 0.2242 0.0745 0.020 Uiso 1 1 calc R U
Si1 Si 0.42849(4) 0.32068(2) 0.00427(2) 0.01874(15) Uani 1 1 d . .
C7 C 0.60983(19) 0.29148(7) -0.06303(7) 0.0268(3) Uani 1 1 d . .
H3 H 0.6424 0.2438 -0.0535 0.040 Uiso 1 1 calc R U
H4 H 0.7381 0.3180 -0.0545 0.040 Uiso 1 1 calc R U
H5 H 0.5442 0.2973 -0.1164 0.040 Uiso 1 1 calc R U
C8 C 0.1858(2) 0.27000(8) -0.01721(9) 0.0377(3) Uani 1 1 d . .
H6 H 0.0839 0.2853 0.0155 0.057 Uiso 1 1 calc R U
H7 H 0.2174 0.2224 -0.0068 0.057 Uiso 1 1 calc R U
H8 H 0.1287 0.2757 -0.0716 0.057 Uiso 1 1 calc R U
C9 C 0.3839(2) 0.41181(6) -0.01768(8) 0.0315(3) Uani 1 1 d . .
H9 H 0.3649 0.4185 -0.0737 0.047 Uiso 1 1 calc R U
H10 H 0.5040 0.4379 0.0058 0.047 Uiso 1 1 calc R U
H11 H 0.2592 0.4269 0.0033 0.047 Uiso 1 1 calc R U
C10 C 0.36183(16) 0.39851(5) 0.16456(6) 0.0161(2) Uani 1 1 d . .
C11 C 0.15046(17) 0.38585(6) 0.14366(7) 0.0200(2) Uani 1 1 d . .
H12 H 0.1027 0.3408 0.1369 0.024 Uiso 1 1 calc R U
C12 C 0.00898(17) 0.43884(6) 0.13265(7) 0.0252(3) Uani 1 1 d . .
H13 H -0.1345 0.4298 0.1180 0.030 Uiso 1 1 calc R U
C13 C 0.07712(18) 0.50456(6) 0.14301(7) 0.0268(3) Uani 1 1 d . .
H14 H -0.0194 0.5406 0.1349 0.032 Uiso 1 1 calc R U
C14 C 0.28717(18) 0.51799(6) 0.16531(7) 0.0246(3) Uani 1 1 d . .
H15 H 0.3338 0.5631 0.1730 0.030 Uiso 1 1 calc R U
C15 C 0.42823(16) 0.46506(5) 0.17623(7) 0.0197(2) Uani 1 1 d . .
H16 H 0.5712 0.4743 0.1918 0.024 Uiso 1 1 calc R U
C16 C 0.59480(16) 0.36261(5) 0.31776(6) 0.0170(2) Uani 1 1 d . .
C17 C 0.39825(18) 0.37189(6) 0.34078(7) 0.0223(3) Uani 1 1 d . .
H17 H 0.2772 0.3585 0.3077 0.027 Uiso 1 1 calc R U
C18 C 0.38050(19) 0.40079(6) 0.41223(7) 0.0270(3) Uani 1 1 d . .
H18 H 0.2469 0.4072 0.4274 0.032 Uiso 1 1 calc R U
C19 C 0.5559(2) 0.42033(6) 0.46143(7) 0.0258(3) Uani 1 1 d . .
H19 H 0.5428 0.4388 0.5106 0.031 Uiso 1 1 calc R U
C20 C 0.75012(19) 0.41269(6) 0.43818(7) 0.0239(3) Uani 1 1 d . .
H20 H 0.8705 0.4272 0.4709 0.029 Uiso 1 1 calc R U
C21 C 0.76954(18) 0.38392(5) 0.36709(7) 0.0204(3) Uani 1 1 d . .
H21 H 0.9035 0.3787 0.3518 0.024 Uiso 1 1 calc R U
C22 C 0.94428(16) 0.17293(5) 0.20277(7) 0.0167(2) Uani 1 1 d . .
H22 H 0.9190 0.1509 0.2521 0.020 Uiso 1 1 calc R U
C23 C 1.17183(16) 0.19540(6) 0.21269(8) 0.0230(3) Uani 1 1 d . .
H23 H 1.2004 0.2191 0.1654 0.028 Uiso 1 1 calc R U
H24 H 1.1966 0.2275 0.2563 0.028 Uiso 1 1 calc R U
C24 C 1.32055(17) 0.13564(6) 0.22803(8) 0.0252(3) Uani 1 1 d . .
H25 H 1.4656 0.1518 0.2315 0.030 Uiso 1 1 calc R U
H26 H 1.3022 0.1148 0.2780 0.030 Uiso 1 1 calc R U
C25 C 1.28108(19) 0.08297(6) 0.16410(8) 0.0272(3) Uani 1 1 d . .
H27 H 1.3132 0.1024 0.1149 0.033 Uiso 1 1 calc R U
H28 H 1.3735 0.0438 0.1769 0.033 Uiso 1 1 calc R U
C26 C 1.05500(19) 0.06002(6) 0.15476(8) 0.0287(3) Uani 1 1 d . .
H29 H 1.0271 0.0366 0.2023 0.034 Uiso 1 1 calc R U
H30 H 1.0300 0.0277 0.1114 0.034 Uiso 1 1 calc R U
C27 C 0.90696(19) 0.11979(6) 0.13924(8) 0.0276(3) Uani 1 1 d . .
H31 H 0.9260 0.1405 0.0892 0.033 Uiso 1 1 calc R U
H32 H 0.7619 0.1036 0.1355 0.033 Uiso 1 1 calc R U

loop_
_atom_site_aniso_label
_atom_site_aniso_U_11
_atom_site_aniso_U_22
_atom_site_aniso_U_33
_atom_site_aniso_U_23
_atom_site_aniso_U_13
_atom_site_aniso_U_12
C1 0.0157(5) 0.0143(5) 0.0183(5) -0.0001(4) 0.0026(4) -0.0001(4)
C2 0.0139(5) 0.0126(5) 0.0197(6) 0.0008(4) 0.0033(4) 0.0000(4)
C3 0.0155(5) 0.0136(5) 0.0181(6) -0.0012(4) 0.0041(4) -0.0013(3)
C4 0.0173(5) 0.0153(5) 0.0164(5) 0.0002(4) 0.0007(4) 0.0000(4)
C5 0.0149(5) 0.0131(5) 0.0192(5) 0.0010(4) 0.0026(4) 0.0007(3)
C6 0.0184(5) 0.0147(5) 0.0167(5) -0.0020(4) 0.0030(4) 0.0013(4)
Si1 0.0182(2) 0.0208(2) 0.0166(2) -0.00145(11) -0.00002(15) 0.00513(10)
C7 0.0291(6) 0.0300(7) 0.0212(6) -0.0002(5) 0.0033(5) 0.0106(5)
C8 0.0250(6) 0.0554(9) 0.0311(7) -0.0128(6) -0.0019(5) -0.0065(6)
C9 0.0449(7) 0.0283(7) 0.0219(6) 0.0058(5) 0.0062(6) 0.0162(5)
C10 0.0179(5) 0.0164(5) 0.0144(5) -0.0007(4) 0.0037(4) 0.0027(4)
C11 0.0188(5) 0.0193(5) 0.0223(6) -0.0017(4) 0.0040(4) 0.0001(4)
C12 0.0172(5) 0.0290(6) 0.0289(6) -0.0031(5) 0.0013(5) 0.0044(4)
C13 0.0241(6) 0.0241(6) 0.0319(7) -0.0021(5) 0.0020(5) 0.0107(4)
C14 0.0270(6) 0.0171(5) 0.0294(6) -0.0037(5) 0.0029(5) 0.0034(4)
C15 0.0183(5) 0.0172(5) 0.0235(6) -0.0017(4) 0.0022(4) 0.0016(4)
C16 0.0226(5) 0.0124(5) 0.0162(5) 0.0007(4) 0.0034(4) 0.0017(4)
C17 0.0228(6) 0.0233(6) 0.0211(6) -0.0007(4) 0.0039(4) 0.0041(4)
C18 0.0305(6) 0.0285(6) 0.0231(6) -0.0005(5) 0.0075(5) 0.0098(5)
C19 0.0428(7) 0.0177(6) 0.0178(6) -0.0004(4) 0.0069(5) 0.0056(5)
C20 0.0344(7) 0.0168(5) 0.0194(6) 0.0005(4) 0.0002(5) -0.0048(4)
C21 0.0254(6) 0.0165(5) 0.0195(6) 0.0007(4) 0.0040(5) -0.0021(4)
C22 0.0184(5) 0.0132(5) 0.0181(5) -0.0004(4) 0.0012(4) 0.0026(3)
C23 0.0177(5) 0.0154(5) 0.0356(7) 0.0019(5) 0.0024(5) 0.0010(4)
C24 0.0184(5) 0.0208(6) 0.0355(7) 0.0029(5) 0.0001(5) 0.0039(4)
C25 0.0292(6) 0.0259(6) 0.0275(6) 0.0030(5) 0.0074(5) 0.0136(5)
C26 0.0336(6) 0.0179(6) 0.0326(7) -0.0080(5) -0.0037(5) 0.0097(5)
C27 0.0282(6) 0.0204(6) 0.0311(7) -0.0089(5) -0.0078(5) 0.0084(4)

loop_
_atom_type_symbol
_atom_type_description
_atom_type_scat_dispersion_real
_atom_type_scat_dispersion_imag
_atom_type_scat_source
C C 0.0033 0.0016 'International Tables Vol C Tables 4.2.6.8 and 6.1.1.4'
H H 0.0000 0.0000 'International Tables Vol C Tables 4.2.6.8 and 6.1.1.4'
Si Si 0.0817 0.0704 'International Tables Vol C Tables 4.2.6.8 and 6.1.1.4'

loop_
_geom_angle_atom_site_label_1
_geom_angle_atom_site_label_2
_geom_angle_atom_site_label_3
_geom_angle
C6 C1 C2 117.94(9)
C6 C1 Si1 116.43(8)
C2 C1 Si1 125.63(8)
C1 C2 C3 119.98(9)
C1 C2 C10 120.29(9)
C3 C2 C10 119.74(9)
C4 C3 C2 119.15(9)
C4 C3 C16 117.10(10)
C2 C3 C16 123.72(9)
C5 C4 C3 122.30(10)
C5 C4 H1 118.8
C3 C4 H1 118.8
C6 C5 C4 117.57(9)
C6 C5 C22 123.41(9)
C4 C5 C22 119.02(9)
C5 C6 C1 123.00(9)
C5 C6 H2 118.5
C1 C6 H2 118.5
C9 Si1 C7 105.41(6)
C9 Si1 C8 112.24(7)
C7 Si1 C8 107.04(6)
C9 Si1 C1 113.37(6)
C7 Si1 C1 108.88(5)
C8 Si1 C1 109.60(6)
Si1 C7 H3 109.5
Si1 C7 H4 109.5
H3 C7 H4 109.5
Si1 C7 H5 109.5
H3 C7 H5 109.5
H4 C7 H5 109.5
Si1 C8 H6 109.5
Si1 C8 H7 109.5
H6 C8 H7 109.5
Si1 C8 H8 109.5
H6 C8 H8 109.5
H7 C8 H8 109.5
Si1 C9 H9 109.5
Si1 C9 H10 109.5
H9 C9 H10 109.5
Si1 C9 H11 109.5
H9 C9 H11 109.5
H10 C9 H11 109.5
C11 C10 C15 118.84(10)
C11 C10 C2 120.32(9)
C15 C10 C2 120.82(9)
C12 C11 C10 120.49(10)
C12 C11 H12 119.8
C10 C11 H12 119.8
C13 C12 C11 120.10(11)
C13 C12 H13 119.9
C11 C12 H13 119.9
C12 C13 C14 120.11(11)
C12 C13 H14 119.9
C14 C13 H14 119.9
C15 C14 C13 119.73(11)
C15 C14 H15 120.1
C13 C14 H15 120.1
C14 C15 C10 120.70(10)
C14 C15 H16 119.6
C10 C15 H16 119.7
C21 C16 C17 118.62(10)
C21 C16 C3 119.18(9)
C17 C16 C3 122.01(10)
C18 C17 C16 119.98(11)
C18 C17 H17 120.0
C16 C17 H17 120.0
C19 C18 C17 120.75(11)
C19 C18 H18 119.6
C17 C18 H18 119.6
C20 C19 C18 119.46(11)
C20 C19 H19 120.3
C18 C19 H19 120.3
C19 C20 C21 120.23(11)
C19 C20 H20 119.9
C21 C20 H20 119.9
C20 C21 C16 120.92(10)
C20 C21 H21 119.5
C16 C21 H21 119.5
C5 C22 C27 113.28(9)
C5 C22 C23 111.51(9)
C27 C22 C23 109.90(9)
C5 C22 H22 107.3
C27 C22 H22 107.3
C23 C22 H22 107.3
C24 C23 C22 111.74(9)
C24 C23 H23 109.3
C22 C23 H23 109.3
C24 C23 H24 109.3
C22 C23 H24 109.3
H23 C23 H24 107.9
C25 C24 C23 111.26(10)
C25 C24 H25 109.4
C23 C24 H25 109.4
C25 C24 H26 109.4
C23 C24 H26 109.4
H25 C24 H26 108.0
C26 C25 C24 110.36(9)
C26 C25 H27 109.6
C24 C25 H27 109.6
C26 C25 H28 109.6
C24 C25 H28 109.6
H27 C25 H28 108.1
C25 C26 C27 111.13(10)
C25 C26 H29 109.4
C27 C26 H29 109.4
C25 C26 H30 109.4
C27 C26 H30 109.4
H29 C26 H30 108.0
C22 C27 C26 111.87(10)
C22 C27 H31 109.2
C26 C27 H31 109.2
C22 C27 H32 109.2
C26 C27 H32 109.2
H31 C27 H32 107.9

loop_
_geom_bond_atom_site_label_1
_geom_bond_atom_site_label_2
_geom_bond_distance
C1 C6 1.4079(14)
C1 C2 1.4124(14)
C1 Si1 1.8958(11)
C2 C3 1.4127(15)
C2 C10 1.4976(13)
C3 C4 1.3958(14)
C3 C16 1.4895(14)
C4 C5 1.3893(14)
C4 H1 0.9500
C5 C6 1.3883(15)
C5 C22 1.5246(14)
C6 H2 0.9500
Si1 C9 1.8660(13)
Si1 C7 1.8663(12)
Si1 C8 1.8666(14)
C7 H3 0.9800
C7 H4 0.9800
C7 H5 0.9800
C8 H6 0.9800
C8 H7 0.9800
C8 H8 0.9800
C9 H9 0.9800
C9 H10 0.9800
C9 H11 0.9800
C10 C11 1.3960(15)
C10 C15 1.3977(15)
C11 C12 1.3942(15)
C11 H12 0.9500
C12 C13 1.3832(17)
C12 H13 0.9500
C13 C14 1.3941(17)
C13 H14 0.9500
C14 C15 1.3914(15)
C14 H15 0.9500
C15 H16 0.9500
C16 C21 1.3967(16)
C16 C17 1.4018(15)
C17 C18 1.3944(16)
C17 H17 0.9500
C18 C19 1.3886(18)
C18 H18 0.9500
C19 C20 1.3849(17)
C19 H19 0.9500
C20 C21 1.3901(15)
C20 H20 0.9500
C21 H21 0.9500
C22 C27 1.5289(16)
C22 C23 1.5320(14)
C22 H22 1.0000
C23 C24 1.5320(15)
C23 H23 0.9900
C23 H24 0.9900
C24 C25 1.5283(18)
C24 H25 0.9900
C24 H26 0.9900
C25 C26 1.5258(18)
C25 H27 0.9900
C25 H28 0.9900
C26 C27 1.5296(15)
C26 H29 0.9900
C26 H30 0.9900
C27 H31 0.9900
C27 H32 0.9900

loop_
_geom_torsion_atom_site_label_1
_geom_torsion_atom_site_label_2
_geom_torsion_atom_site_label_3
_geom_torsion_atom_site_label_4
_geom_torsion
C6 C1 C2 C3 2.52(14)
Si1 C1 C2 C3 -177.19(8)
C6 C1 C2 C10 -178.11(9)
Si1 C1 C2 C10 2.18(14)
C1 C2 C3 C4 -1.85(15)
C10 C2 C3 C4 178.78(9)
C1 C2 C3 C16 -179.96(9)
C10 C2 C3 C16 0.67(15)
C2 C3 C4 C5 -0.41(15)
C16 C3 C4 C5 177.82(9)
C3 C4 C5 C6 1.88(15)
C3 C4 C5 C22 -177.37(9)
C4 C5 C6 C1 -1.15(15)
C22 C5 C6 C1 178.07(9)
C2 C1 C6 C5 -1.02(15)
Si1 C1 C6 C5 178.71(8)
C6 C1 Si1 C9 -145.08(8)
C2 C1 Si1 C9 34.64(11)
C6 C1 Si1 C7 -28.10(10)
C2 C1 Si1 C7 151.61(9)
C6 C1 Si1 C8 88.67(9)
C2 C1 Si1 C8 -91.62(10)
C1 C2 C10 C11 66.76(13)
C3 C2 C10 C11 -113.88(12)
C1 C2 C10 C15 -111.84(12)
C3 C2 C10 C15 67.52(14)
C15 C10 C11 C12 1.69(16)
C2 C10 C11 C12 -176.94(10)
C10 C11 C12 C13 -0.53(18)
C11 C12 C13 C14 -0.69(19)
C12 C13 C14 C15 0.74(19)
C13 C14 C15 C10 0.45(18)
C11 C10 C15 C14 -1.65(17)
C2 C10 C15 C14 176.97(10)
C4 C3 C16 C21 49.45(13)
C2 C3 C16 C21 -132.41(11)
C4 C3 C16 C17 -125.53(11)
C2 C3 C16 C17 52.61(15)
C21 C16 C17 C18 -1.13(16)
C3 C16 C17 C18 173.88(11)
C16 C17 C18 C19 -0.34(18)
C17 C18 C19 C20 1.82(18)
C18 C19 C20 C21 -1.83(17)
C19 C20 C21 C16 0.35(17)
C17 C16 C21 C20 1.13(16)
C3 C16 C21 C20 -174.02(10)
C6 C5 C22 C27 -21.31(15)
C4 C5 C22 C27 157.90(10)
C6 C5 C22 C23 103.30(12)
C4 C5 C22 C23 -77.49(12)
C5 C22 C23 C24 178.39(10)
C27 C22 C23 C24 -55.13(13)
C22 C23 C24 C25 56.19(13)
C23 C24 C25 C26 -55.98(13)
C24 C25 C26 C27 56.14(13)
C5 C22 C27 C26 -179.09(10)
C23 C22 C27 C26 55.44(13)
C25 C26 C27 C22 -56.70(14)
